data_7158968
loop_
_publ_author_name
'Liu, Baolin'
'Deng, Qingsong'
'Zhang, Lei'
'Meng, Xiangtai'

_publ_section_title
;
 Switchable C2/C3 positional selectivity of thioisatins in a
 three-component domino reaction: combined computational and experimental
 studies
;
_journal_name_full 'Organic &amp; Biomolecular Chemistry'
_journal_paper_doi 10.1039/D2OB01764D
_journal_year 2022
_chemical_formula_moiety 'C20 H18 N2 O S'
_chemical_formula_sum 'C20 H18 N2 O S'
_chemical_formula_weight 334.42
_space_group_crystal_system monoclinic
_space_group_IT_number 14
_space_group_name_Hall '-P 2ybc'
_space_group_name_H-M_alt 'P 1 21/c 1'
_atom_sites_solution_hydrogens geom
_atom_sites_solution_primary dual
_audit_creation_date 2021-08-02
_audit_creation_method
;
Olex2 1.3
(compiled 2020.11.12 svn.r5f609507 for OlexSys, GUI svn.r6272)
;
_audit_update_record
;
2022-09-06 deposited with the CCDC.	2022-11-02 downloaded from the CCDC.
;
_cell_angle_alpha 90
_cell_angle_beta 106.301(2)
_cell_angle_gamma 90
_cell_formula_units_Z 4
_cell_length_a 13.5789(2)
_cell_length_b 7.19470(10)
_cell_length_c 18.2456(3)
_cell_measurement_reflns_used 7590
_cell_measurement_temperature 293(2)
_cell_measurement_theta_max 68.0770
_cell_measurement_theta_min 3.4000
_cell_volume 1710.87(5)
_computing_cell_refinement 'CrysAlisPro 1.171.41.89a (Rigaku OD, 2020)'
_computing_data_collection 'CrysAlisPro 1.171.41.89a (Rigaku OD, 2020)'
_computing_data_reduction 'CrysAlisPro 1.171.41.89a (Rigaku OD, 2020)'
_computing_molecular_graphics 'Olex2 1.3 (Dolomanov et al., 2009)'
_computing_publication_material 'Olex2 1.3 (Dolomanov et al., 2009)'
_computing_structure_refinement 'SHELXL 2018/3 (Sheldrick, 2015)'
_computing_structure_solution 'SHELXT 2014/5 (Sheldrick, 2014)'
_diffrn_ambient_temperature 293(2)
_diffrn_detector 'Hybrid Pixel Array Detector'
_diffrn_detector_area_resol_mean 10.0000
_diffrn_measured_fraction_theta_full 0.999
_diffrn_measured_fraction_theta_max 0.996
_diffrn_measurement_details
;
List of Runs (angles in degrees, time in seconds):

  # Type    Start    End  Width  t~exp~   \w     \q     \k     \f   Frames
#--------------------------------------------------------------------------
  1  \w    -44.00  18.00   0.50    0.56    --   42.30 -82.00-120.00  124
  2  \w     26.00  66.00   0.50    0.56    --   42.30 -77.00  60.00   80
  3  \w     45.00  70.00   0.50    0.56    --   42.30 -82.00 150.00   50
  4  \w     23.00  55.00   0.50    0.56    --   42.30  77.00 150.00   64
  5  \w     40.00  70.00   0.50    0.56    --   42.30 -82.00  30.00   60
  6  \w     19.00  74.00   0.50    0.56    --   42.30  82.00-150.00  110
  7  \w     42.00  69.00   0.50    0.56    --   42.30 -82.00 120.00   54
  8  \w     -6.00  67.00   0.50    0.56    --   42.30 -82.00   0.00  146
  9  \w    -47.00  15.00   0.50    0.56    --   42.30 -82.00 150.00  124
 10  \w     59.00  96.00   0.50    0.56    --   42.30  77.00 150.00   74
 11  \w     18.00  97.00   0.50    0.56    --   42.30  54.00 -30.00  158
 12  \w     24.00  68.00   0.50    0.56    --   42.30 -82.00-120.00   88
 13  \w    -12.00  58.00   0.50    0.56    --   42.30 -82.00 -60.00  140
 14  \w     87.00 130.00   0.50    0.56    --   42.30  82.00-150.00   86
 15  \w     46.00  71.00   0.50    0.56    --   42.30 -54.00 -90.00   50
 16  \w    -31.00  -3.00   0.50    0.56    --   42.30 -54.00 -90.00   56
 17  \w     -4.00  21.00   0.50    0.56    --   42.30 -82.00 120.00   50
 18  \w    -47.00  -1.00   0.50    0.56    --   42.30 -77.00  60.00   92
 19  \w     64.00 100.00   0.50    0.80    --   93.70 -82.00  30.00   72
 20  \w      6.00 109.00   0.50    0.80    --   93.70 -82.00-150.00  206
 21  \w      5.00  35.00   0.50    0.80    --   93.70 -50.00  90.00   60
 22  \w     91.00 137.00   0.50    0.80    --   93.70  82.00   0.00   92
 23  \w    122.00 170.00   0.50    0.80    --   93.70  33.00 -90.00   96
 24  \w     74.00 105.00   0.50    0.80    --   93.70 -82.00 120.00   62
 25  \w      6.00 182.00   0.50    0.80    --   93.70  17.00  90.00  352
 26  \w     62.00  88.00   0.50    0.80    --   93.70 -82.00 150.00   52
 27  \w     55.00  94.00   0.50    0.80    --   93.70 -82.00 -30.00   78
 28  \w      5.00  41.00   0.50    0.80    --   93.70 -82.00-180.00   72
 29  \w     61.00  90.00   0.50    0.80    --   93.70 -82.00-180.00   58
 30  \w     25.00  71.00   0.50    0.80    --   93.70 -82.00-120.00   92
 31  \w      4.00 120.00   0.50    0.80    --   93.70 -82.00 -60.00  232
 32  \w     83.00 109.00   0.50    0.80    --   93.70 -82.00   0.00   52
 33  \w      4.00  82.00   0.50    0.80    --   93.70 -82.00 -90.00  156
 34  \w      5.00  31.00   0.50    0.80    --   93.70 -42.00-150.00   52
 35  \w     27.00  55.00   0.50    0.80    --   93.70 -77.00  60.00   56
 36  \w    158.00 183.00   0.50    0.80    --   93.70  68.00 120.00   50
 37  \w    103.00 129.00   0.50    0.80    --   93.70  68.00 120.00   52
 38  \w     70.00  97.00   0.50    0.80    --   93.70  68.00 120.00   54
 39  \w     41.00 103.00   0.50    0.80    --   93.70 -50.00  90.00  124
 40  \w     65.00 152.00   0.50    0.80    --   93.70  33.00-180.00  174
 41  \w     10.00 123.00   0.50    0.80    --   93.70 -50.00 -60.00  226
 42  \w     15.00  95.00   0.50    0.80    --   93.70 -82.00  87.55  160
;
_diffrn_measurement_device 'four-circle diffractometer'
_diffrn_measurement_device_type 'XtaLAB Pro II AFC12 (RINC): Kappa single'
_diffrn_measurement_method '\w scans'
_diffrn_orient_matrix_type 'CrysAlisPro convention (1999,Acta A55,543-557)'
_diffrn_orient_matrix_UB_11 -0.0875643000
_diffrn_orient_matrix_UB_12 0.0459982000
_diffrn_orient_matrix_UB_13 -0.0719374000
_diffrn_orient_matrix_UB_21 0.0716606000
_diffrn_orient_matrix_UB_22 -0.0409019000
_diffrn_orient_matrix_UB_23 -0.0501552000
_diffrn_orient_matrix_UB_31 -0.0340349000
_diffrn_orient_matrix_UB_32 -0.2053204000
_diffrn_orient_matrix_UB_33 -0.0061473000
_diffrn_radiation_monochromator mirror
_diffrn_radiation_probe x-ray
_diffrn_radiation_type 'Cu K\a'
_diffrn_radiation_wavelength 1.54184
_diffrn_reflns_av_R_equivalents 0.0346
_diffrn_reflns_av_unetI/netI 0.0263
_diffrn_reflns_Laue_measured_fraction_full 0.999
_diffrn_reflns_Laue_measured_fraction_max 0.996
_diffrn_reflns_limit_h_max 16
_diffrn_reflns_limit_h_min -16
_diffrn_reflns_limit_k_max 7
_diffrn_reflns_limit_k_min -8
_diffrn_reflns_limit_l_max 21
_diffrn_reflns_limit_l_min -21
_diffrn_reflns_number 14768
_diffrn_reflns_point_group_measured_fraction_full 0.999
_diffrn_reflns_point_group_measured_fraction_max 0.996
_diffrn_reflns_theta_full 67.684
_diffrn_reflns_theta_max 68.307
_diffrn_reflns_theta_min 3.391
_diffrn_source 'micro-focus sealed X-ray tube'
_diffrn_source_type 'Rigaku (Cu) X-ray Source'
_exptl_absorpt_coefficient_mu 1.737
_exptl_absorpt_correction_T_max 1.00000
_exptl_absorpt_correction_T_min 0.74528
_exptl_absorpt_correction_type multi-scan
_exptl_absorpt_process_details
;
CrysAlisPro 1.171.41.89a (Rigaku Oxford Diffraction, 2020)
Empirical absorption correction using spherical harmonics,
implemented in SCALE3 ABSPACK scaling algorithm.
;
_exptl_crystal_density_diffrn 1.298
_exptl_crystal_description block
_exptl_crystal_F_000 704
_refine_diff_density_max 0.190
_refine_diff_density_min -0.237
_refine_diff_density_rms 0.034
_refine_ls_extinction_coef 0.0031(3)
_refine_ls_extinction_expression Fc^*^=kFc[1+0.001xFc^2^\l^3^/sin(2\q)]^-1/4^
_refine_ls_extinction_method 'SHELXL-2018/3 (Sheldrick 2018)'
_refine_ls_goodness_of_fit_ref 1.089
_refine_ls_hydrogen_treatment constr
_refine_ls_matrix_type full
_refine_ls_number_parameters 220
_refine_ls_number_reflns 3121
_refine_ls_number_restraints 0
_refine_ls_restrained_S_all 1.089
_refine_ls_R_factor_all 0.0402
_refine_ls_R_factor_gt 0.0369
_refine_ls_shift/su_max 0.001
_refine_ls_shift/su_mean 0.000
_refine_ls_structure_factor_coef Fsqd
_refine_ls_weighting_details 'w=1/[\s^2^(Fo^2^)+(0.0512P)^2^+0.3628P] where P=(Fo^2^+2Fc^2^)/3'
_refine_ls_weighting_scheme calc
_refine_ls_wR_factor_gt 0.1027
_refine_ls_wR_factor_ref 0.1058
_reflns_Friedel_coverage 0.000
_reflns_number_gt 2791
_reflns_number_total 3121
_reflns_threshold_expression 'I > 2\s(I)'
_cod_data_source_file d2ob01764d2.cif
_cod_data_source_block exp_1162_auto
_cod_database_code 7158968
_shelx_shelxl_version_number 2018/3
_shelx_space_group_comment
;
The symmetry employed for this shelxl refinement is uniquely defined
by the following loop, which should always be used as a source of
symmetry information in preference to the above space-group names.
They are only intended as comments.
;
_reflns_odcompleteness_completeness 99.97
_reflns_odcompleteness_iscentric 1
_reflns_odcompleteness_theta 66.97
_olex2_refinement_description
;
1. Fixed Uiso
 At 1.2 times of:
  All C(H) groups, All C(H,H) groups, All N(H) groups
 At 1.5 times of:
  All C(H,H,H) groups
2.a Secondary CH2 refined with riding coordinates:
 C12(H12A,H12B), C13(H13A,H13B)
2.b Aromatic/amide H refined with riding coordinates:
 N21(H21), C19(H19), C16(H16), C4(H4), C17(H17), C6(H6), C7(H7), C18(H18)
2.c Idealised Me refined as rotating group:
 C22(H22A,H22B,H22C), C24(H24A,H24B,H24C)
;
_olex2_submission_special_instructions 'No special instructions were received'
_oxdiff_exptl_absorpt_empirical_details
;
Empirical correction (ABSPACK) includes:
- Absorption correction using spherical harmonics
- Frame scaling
;
_oxdiff_exptl_absorpt_empirical_full_max 1.499
_oxdiff_exptl_absorpt_empirical_full_min 0.655

loop_
_space_group_symop_operation_xyz
'x, y, z'
'-x, y+1/2, -z+1/2'
'-x, -y, -z'
'x, -y-1/2, z-1/2'

loop_
_atom_site_label
_atom_site_type_symbol
_atom_site_fract_x
_atom_site_fract_y
_atom_site_fract_z
_atom_site_U_iso_or_equiv
_atom_site_adp_type
_atom_site_occupancy
_atom_site_site_symmetry_order
_atom_site_calc_flag
_atom_site_refinement_flags_posn
_atom_site_refinement_flags_adp
_atom_site_refinement_flags_occupancy
_atom_site_disorder_assembly
_atom_site_disorder_group
S9 S 0.11077(4) 1.04839(6) 0.59510(3) 0.05993(18) Uani 1 1 d . . . . .
N21 N 0.36474(9) 0.76922(18) 0.72752(7) 0.0440(3) Uani 1 1 d . . . . .
H21 H 0.372265 0.865154 0.701489 0.053 Uiso 1 1 calc R U . . .
O23 O 0.11294(11) 0.9187(2) 0.73081(8) 0.0688(4) Uani 1 1 d . . . . .
N14 N 0.10970(10) 0.54220(18) 0.64948(8) 0.0455(3) Uani 1 1 d . . . . .
C20 C 0.39447(11) 0.5416(2) 0.81563(8) 0.0387(3) Uani 1 1 d . . . . .
C10 C 0.27718(11) 0.6615(2) 0.71473(8) 0.0371(3) Uani 1 1 d . . . . .
C11 C 0.29176(11) 0.5232(2) 0.76692(8) 0.0391(3) Uani 1 1 d . . . . .
C15 C 0.43793(11) 0.6962(2) 0.78924(8) 0.0409(3) Uani 1 1 d . . . . .
C3 C 0.19825(11) 0.7300(2) 0.57588(8) 0.0384(3) Uani 1 1 d . . . . .
C2 C 0.18054(11) 0.6999(2) 0.65304(8) 0.0389(3) Uani 1 1 d . . . . .
C8 C 0.16462(11) 0.8977(2) 0.54065(9) 0.0443(4) Uani 1 1 d . . . . .
C12 C 0.20990(12) 0.3856(2) 0.76711(9) 0.0488(4) Uani 1 1 d . . . . .
H12A H 0.210172 0.358149 0.819219 0.059 Uiso 1 1 calc R U . . .
H12B H 0.222380 0.270866 0.743241 0.059 Uiso 1 1 calc R U . . .
C19 C 0.45303(13) 0.4426(2) 0.87868(9) 0.0487(4) Uani 1 1 d . . . . .
H19 H 0.425469 0.340617 0.897297 0.058 Uiso 1 1 calc R U . . .
C1 C 0.13370(12) 0.8871(2) 0.67230(10) 0.0481(4) Uani 1 1 d . . . . .
C16 C 0.53866(13) 0.7521(2) 0.82338(10) 0.0515(4) Uani 1 1 d . . . . .
H16 H 0.567159 0.853642 0.805262 0.062 Uiso 1 1 calc R U . . .
C5 C 0.25593(13) 0.6393(3) 0.46760(9) 0.0517(4) Uani 1 1 d . . . . .
C4 C 0.24387(12) 0.6022(2) 0.53947(9) 0.0458(4) Uani 1 1 d . . . . .
H4 H 0.266906 0.489720 0.563251 0.055 Uiso 1 1 calc R U . . .
C13 C 0.10694(13) 0.4656(3) 0.72360(10) 0.0527(4) Uani 1 1 d . . . . .
H13A H 0.055156 0.369004 0.715386 0.063 Uiso 1 1 calc R U . . .
H13B H 0.087914 0.563036 0.753776 0.063 Uiso 1 1 calc R U . . .
C17 C 0.59422(13) 0.6501(3) 0.88522(10) 0.0531(4) Uani 1 1 d . . . . .
H17 H 0.661697 0.684074 0.909103 0.064 Uiso 1 1 calc R U . . .
C6 C 0.21978(13) 0.8066(3) 0.43323(9) 0.0546(4) Uani 1 1 d . . . . .
H6 H 0.226207 0.832051 0.384811 0.065 Uiso 1 1 calc R U . . .
C7 C 0.17455(14) 0.9363(3) 0.46870(10) 0.0556(4) Uani 1 1 d . . . . .
H7 H 0.150984 1.048363 0.444735 0.067 Uiso 1 1 calc R U . . .
C18 C 0.55258(14) 0.4986(3) 0.91289(10) 0.0532(4) Uani 1 1 d . . . . .
H18 H 0.592213 0.434002 0.955036 0.064 Uiso 1 1 calc R U . . .
C22 C 0.00593(14) 0.5793(3) 0.60147(12) 0.0645(5) Uani 1 1 d . . . . .
H22A H -0.027604 0.664232 0.627218 0.097 Uiso 1 1 calc R U . . .
H22B H -0.032045 0.465055 0.591597 0.097 Uiso 1 1 calc R U . . .
H22C H 0.009195 0.632943 0.554040 0.097 Uiso 1 1 calc R U . . .
C24 C 0.3081(2) 0.5022(4) 0.42824(13) 0.0870(7) Uani 1 1 d . . . . .
H24A H 0.379711 0.531783 0.439739 0.131 Uiso 1 1 calc R U . . .
H24B H 0.277459 0.508686 0.374055 0.131 Uiso 1 1 calc R U . . .
H24C H 0.300160 0.378872 0.445873 0.131 Uiso 1 1 calc R U . . .

loop_
_atom_site_aniso_label
_atom_site_aniso_U_11
_atom_site_aniso_U_22
_atom_site_aniso_U_33
_atom_site_aniso_U_23
_atom_site_aniso_U_13
_atom_site_aniso_U_12
S9 0.0585(3) 0.0492(3) 0.0705(3) 0.0007(2) 0.0154(2) 0.01820(19)
N21 0.0417(7) 0.0463(7) 0.0408(7) 0.0092(5) 0.0061(5) -0.0079(5)
O23 0.0771(9) 0.0711(9) 0.0682(9) -0.0166(7) 0.0369(7) 0.0042(7)
N14 0.0400(7) 0.0497(8) 0.0448(7) -0.0040(6) 0.0087(6) -0.0094(5)
C20 0.0418(8) 0.0411(8) 0.0344(7) -0.0010(6) 0.0124(6) -0.0011(6)
C10 0.0376(7) 0.0412(8) 0.0326(7) -0.0028(6) 0.0101(6) -0.0025(6)
C11 0.0424(8) 0.0404(8) 0.0358(7) -0.0023(6) 0.0134(6) -0.0038(6)
C15 0.0405(8) 0.0450(8) 0.0359(7) 0.0019(6) 0.0086(6) -0.0021(6)
C3 0.0349(7) 0.0413(8) 0.0353(7) -0.0012(6) 0.0038(6) 0.0001(6)
C2 0.0362(7) 0.0415(8) 0.0385(8) -0.0042(6) 0.0097(6) -0.0012(6)
C8 0.0365(8) 0.0440(8) 0.0476(9) 0.0015(7) 0.0039(6) 0.0028(6)
C12 0.0528(9) 0.0484(9) 0.0459(9) 0.0010(7) 0.0152(7) -0.0122(7)
C19 0.0546(10) 0.0476(9) 0.0429(9) 0.0074(7) 0.0117(7) -0.0009(7)
C1 0.0393(8) 0.0505(9) 0.0546(10) -0.0103(7) 0.0133(7) -0.0015(7)
C16 0.0448(9) 0.0541(10) 0.0515(9) 0.0052(7) 0.0068(7) -0.0104(7)
C5 0.0563(10) 0.0596(10) 0.0389(8) -0.0068(7) 0.0129(7) -0.0033(8)
C4 0.0541(9) 0.0428(8) 0.0395(8) -0.0019(6) 0.0114(7) 0.0052(7)
C13 0.0468(9) 0.0607(11) 0.0534(10) -0.0030(8) 0.0183(8) -0.0156(8)
C17 0.0424(9) 0.0581(10) 0.0514(9) -0.0022(8) 0.0011(7) -0.0022(7)
C6 0.0542(10) 0.0691(11) 0.0378(8) 0.0061(8) 0.0085(7) -0.0036(8)
C7 0.0526(10) 0.0579(11) 0.0501(10) 0.0162(8) 0.0040(8) 0.0045(8)
C18 0.0536(10) 0.0557(10) 0.0433(9) 0.0046(7) 0.0022(7) 0.0061(8)
C22 0.0441(10) 0.0732(13) 0.0667(12) -0.0026(9) 0.0001(8) -0.0122(8)
C24 0.125(2) 0.0856(15) 0.0643(13) -0.0116(12) 0.0486(14) 0.0144(15)

loop_
_atom_type_symbol
_atom_type_description
_atom_type_scat_dispersion_real
_atom_type_scat_dispersion_imag
_atom_type_scat_source
C C 0.0181 0.0091 'International Tables Vol C Tables 4.2.6.8 and 6.1.1.4'
H H 0.0000 0.0000 'International Tables Vol C Tables 4.2.6.8 and 6.1.1.4'
N N 0.0311 0.0180 'International Tables Vol C Tables 4.2.6.8 and 6.1.1.4'
O O 0.0492 0.0322 'International Tables Vol C Tables 4.2.6.8 and 6.1.1.4'
S S 0.3331 0.5567 'International Tables Vol C Tables 4.2.6.8 and 6.1.1.4'

loop_
_geom_angle_atom_site_label_1
_geom_angle_atom_site_label_2
_geom_angle_atom_site_label_3
_geom_angle
_geom_angle_site_symmetry_1
_geom_angle_site_symmetry_3
_geom_angle_publ_flag
C8 S9 C1 92.11(7) . . ?
C10 N21 H21 125.9 . . ?
C15 N21 H21 125.9 . . ?
C15 N21 C10 108.21(12) . . ?
C13 N14 C2 115.58(12) . . ?
C22 N14 C2 113.13(13) . . ?
C22 N14 C13 110.53(13) . . ?
C15 C20 C11 106.81(13) . . ?
C19 C20 C11 133.92(14) . . ?
C19 C20 C15 119.28(14) . . ?
N21 C10 C2 123.68(13) . . ?
C11 C10 N21 110.14(13) . . ?
C11 C10 C2 126.15(13) . . ?
C20 C11 C12 131.02(14) . . ?
C10 C11 C20 107.06(13) . . ?
C10 C11 C12 121.92(14) . . ?
N21 C15 C20 107.78(13) . . ?
N21 C15 C16 130.30(14) . . ?
C16 C15 C20 121.92(14) . . ?
C8 C3 C2 116.13(13) . . ?
C4 C3 C2 124.40(13) . . ?
C4 C3 C8 119.47(14) . . ?
N14 C2 C10 108.30(12) . . ?
N14 C2 C3 109.96(12) . . ?
N14 C2 C1 111.66(12) . . ?
C10 C2 C3 113.12(12) . . ?
C10 C2 C1 108.37(12) . . ?
C3 C2 C1 105.46(12) . . ?
C3 C8 S9 114.19(12) . . ?
C3 C8 C7 120.55(15) . . ?
C7 C8 S9 125.25(13) . . ?
C11 C12 H12A 109.9 . . ?
C11 C12 H12B 109.9 . . ?
C11 C12 C13 109.01(13) . . ?
H12A C12 H12B 108.3 . . ?
C13 C12 H12A 109.9 . . ?
C13 C12 H12B 109.9 . . ?
C20 C19 H19 120.6 . . ?
C18 C19 C20 118.84(15) . . ?
C18 C19 H19 120.6 . . ?
O23 C1 S9 123.15(14) . . ?
O23 C1 C2 124.93(16) . . ?
C2 C1 S9 111.90(11) . . ?
C15 C16 H16 121.5 . . ?
C17 C16 C15 117.08(16) . . ?
C17 C16 H16 121.5 . . ?
C4 C5 C24 121.22(17) . . ?
C6 C5 C4 118.26(16) . . ?
C6 C5 C24 120.52(17) . . ?
C3 C4 C5 120.91(15) . . ?
C3 C4 H4 119.5 . . ?
C5 C4 H4 119.5 . . ?
N14 C13 C12 111.49(13) . . ?
N14 C13 H13A 109.3 . . ?
N14 C13 H13B 109.3 . . ?
C12 C13 H13A 109.3 . . ?
C12 C13 H13B 109.3 . . ?
H13A C13 H13B 108.0 . . ?
C16 C17 H17 119.0 . . ?
C16 C17 C18 122.04(16) . . ?
C18 C17 H17 119.0 . . ?
C5 C6 H6 119.1 . . ?
C7 C6 C5 121.76(16) . . ?
C7 C6 H6 119.1 . . ?
C8 C7 H7 120.5 . . ?
C6 C7 C8 119.02(16) . . ?
C6 C7 H7 120.5 . . ?
C19 C18 C17 120.84(15) . . ?
C19 C18 H18 119.6 . . ?
C17 C18 H18 119.6 . . ?
N14 C22 H22A 109.5 . . ?
N14 C22 H22B 109.5 . . ?
N14 C22 H22C 109.5 . . ?
H22A C22 H22B 109.5 . . ?
H22A C22 H22C 109.5 . . ?
H22B C22 H22C 109.5 . . ?
C5 C24 H24A 109.5 . . ?
C5 C24 H24B 109.5 . . ?
C5 C24 H24C 109.5 . . ?
H24A C24 H24B 109.5 . . ?
H24A C24 H24C 109.5 . . ?
H24B C24 H24C 109.5 . . ?

loop_
_geom_bond_atom_site_label_1
_geom_bond_atom_site_label_2
_geom_bond_distance
_geom_bond_site_symmetry_2
_geom_bond_publ_flag
S9 C8 1.7621(17) . ?
S9 C1 1.7838(18) . ?
N21 H21 0.8600 . ?
N21 C10 1.3831(18) . ?
N21 C15 1.3797(19) . ?
O23 C1 1.200(2) . ?
N14 C2 1.4773(19) . ?
N14 C13 1.470(2) . ?
N14 C22 1.460(2) . ?
C20 C11 1.434(2) . ?
C20 C15 1.406(2) . ?
C20 C19 1.396(2) . ?
C10 C11 1.353(2) . ?
C10 C2 1.495(2) . ?
C11 C12 1.489(2) . ?
C15 C16 1.394(2) . ?
C3 C2 1.509(2) . ?
C3 C8 1.383(2) . ?
C3 C4 1.379(2) . ?
C2 C1 1.570(2) . ?
C8 C7 1.385(2) . ?
C12 H12A 0.9700 . ?
C12 H12B 0.9700 . ?
C12 C13 1.515(2) . ?
C19 H19 0.9300 . ?
C19 C18 1.381(2) . ?
C16 H16 0.9300 . ?
C16 C17 1.379(2) . ?
C5 C4 1.392(2) . ?
C5 C6 1.382(3) . ?
C5 C24 1.508(3) . ?
C4 H4 0.9300 . ?
C13 H13A 0.9700 . ?
C13 H13B 0.9700 . ?
C17 H17 0.9300 . ?
C17 C18 1.387(3) . ?
C6 H6 0.9300 . ?
C6 C7 1.375(3) . ?
C7 H7 0.9300 . ?
C18 H18 0.9300 . ?
C22 H22A 0.9600 . ?
C22 H22B 0.9600 . ?
C22 H22C 0.9600 . ?
C24 H24A 0.9600 . ?
C24 H24B 0.9600 . ?
C24 H24C 0.9600 . ?

loop_
_geom_torsion_atom_site_label_1
_geom_torsion_atom_site_label_2
_geom_torsion_atom_site_label_3
_geom_torsion_atom_site_label_4
_geom_torsion
_geom_torsion_site_symmetry_1
_geom_torsion_site_symmetry_2
_geom_torsion_site_symmetry_3
_geom_torsion_site_symmetry_4
_geom_torsion_publ_flag
S9 C8 C7 C6 178.94(13) . . . . ?
N21 C10 C11 C20 -0.50(17) . . . . ?
N21 C10 C11 C12 179.81(14) . . . . ?
N21 C10 C2 N14 171.83(13) . . . . ?
N21 C10 C2 C3 49.68(19) . . . . ?
N21 C10 C2 C1 -66.88(17) . . . . ?
N21 C15 C16 C17 -179.92(17) . . . . ?
N14 C2 C1 S9 -114.69(12) . . . . ?
N14 C2 C1 O23 63.6(2) . . . . ?
C20 C11 C12 C13 159.97(15) . . . . ?
C20 C15 C16 C17 -0.7(2) . . . . ?
C20 C19 C18 C17 -0.2(3) . . . . ?
C10 N21 C15 C20 -0.63(17) . . . . ?
C10 N21 C15 C16 178.64(16) . . . . ?
C10 C11 C12 C13 -20.4(2) . . . . ?
C10 C2 C1 S9 126.11(11) . . . . ?
C10 C2 C1 O23 -55.6(2) . . . . ?
C11 C20 C15 N21 0.32(16) . . . . ?
C11 C20 C15 C16 -179.02(15) . . . . ?
C11 C20 C19 C18 179.58(16) . . . . ?
C11 C10 C2 N14 -10.2(2) . . . . ?
C11 C10 C2 C3 -132.36(15) . . . . ?
C11 C10 C2 C1 111.07(17) . . . . ?
C11 C12 C13 N14 48.55(19) . . . . ?
C15 N21 C10 C11 0.71(17) . . . . ?
C15 N21 C10 C2 178.95(13) . . . . ?
C15 C20 C11 C10 0.11(16) . . . . ?
C15 C20 C11 C12 179.76(16) . . . . ?
C15 C20 C19 C18 -0.6(2) . . . . ?
C15 C16 C17 C18 -0.1(3) . . . . ?
C3 C2 C1 S9 4.70(14) . . . . ?
C3 C2 C1 O23 -177.04(15) . . . . ?
C3 C8 C7 C6 -1.0(2) . . . . ?
C2 N14 C13 C12 -62.85(19) . . . . ?
C2 C10 C11 C20 -178.69(13) . . . . ?
C2 C10 C11 C12 1.6(2) . . . . ?
C2 C3 C8 S9 2.02(17) . . . . ?
C2 C3 C8 C7 -178.07(14) . . . . ?
C2 C3 C4 C5 178.92(15) . . . . ?
C8 S9 C1 O23 178.36(15) . . . . ?
C8 S9 C1 C2 -3.35(11) . . . . ?
C8 C3 C2 N14 116.27(14) . . . . ?
C8 C3 C2 C10 -122.51(14) . . . . ?
C8 C3 C2 C1 -4.24(17) . . . . ?
C8 C3 C4 C5 -0.4(2) . . . . ?
C19 C20 C11 C10 179.94(17) . . . . ?
C19 C20 C11 C12 -0.4(3) . . . . ?
C19 C20 C15 N21 -179.54(14) . . . . ?
C19 C20 C15 C16 1.1(2) . . . . ?
C1 S9 C8 C3 0.88(12) . . . . ?
C1 S9 C8 C7 -179.03(15) . . . . ?
C16 C17 C18 C19 0.6(3) . . . . ?
C5 C6 C7 C8 -0.3(3) . . . . ?
C4 C3 C2 N14 -63.07(18) . . . . ?
C4 C3 C2 C10 58.14(19) . . . . ?
C4 C3 C2 C1 176.41(14) . . . . ?
C4 C3 C8 S9 -178.60(12) . . . . ?
C4 C3 C8 C7 1.3(2) . . . . ?
C4 C5 C6 C7 1.2(3) . . . . ?
C13 N14 C2 C10 40.27(17) . . . . ?
C13 N14 C2 C3 164.33(13) . . . . ?
C13 N14 C2 C1 -78.97(17) . . . . ?
C6 C5 C4 C3 -0.8(2) . . . . ?
C22 N14 C2 C10 169.12(14) . . . . ?
C22 N14 C2 C3 -66.82(17) . . . . ?
C22 N14 C2 C1 49.88(18) . . . . ?
C22 N14 C13 C12 167.03(14) . . . . ?
C24 C5 C4 C3 178.50(19) . . . . ?
C24 C5 C6 C7 -178.14(19) . . . . ?
